data_4002016
loop_
_publ_author_name
'Rivera, Jos\'e Mar\'ia'
'Reyes, Horacio'
'Cort\'es, Armando'
'Santillan, Rosa'
'Lacroix, Pascal G.'
'Lepetit, Christine'
'Nakatani, Keitaro'
'Farf\'an, Norberto'

_publ_contact_author
;     Jos\'e Norberto Farf\'an-Garc\'ia

      Departamento de Qu\'imica
      Centro de Investigaci\'on y de Estudios Avanzados
      del Instituto Polit\'ecnico Nacional
      Apartado Postal 14-740
      07000 M\'exico, D.F.
      M\'exico

;
_publ_section_title
;
 Second-Harmonic Generation within theP212121Space Group, in a Series of
 Chiral (Salicylaldiminato)tin Schiff Base Complexes
;
_journal_issue 5
_journal_name_full 'Chemistry of Materials'
_journal_page_first 1174
_journal_paper_doi 10.1021/cm051589+
_journal_volume 18
_journal_year 2006
_chemical_formula_sum 'C25 H26 N2 O3 Sn'
_chemical_formula_weight 507.16
_chemical_melting_point 511(2)
_chemical_name_systematic
;
 2,2-diphenyl-(4&#x00B4;-diethylaminobenzo[h])-6-aza-1,3-dioxa-6-en-2-stannacyclononen-4-one
;
_space_group_IT_number 14
_symmetry_space_group_name_Hall '-P 2ybc'
_symmetry_space_group_name_H-M 'P 1 21/c 1'
_atom_sites_solution_hydrogens geom
_atom_sites_solution_primary direct
_atom_sites_solution_secondary difmap
_audit_creation_method SHELXL-97
_cell_angle_alpha 90.00
_cell_angle_beta 92.1090(10)
_cell_angle_gamma 90.00
_cell_formula_units_Z 4
_cell_length_a 9.19670(10)
_cell_length_b 23.6789(5)
_cell_length_c 10.7839(2)
_cell_measurement_temperature 293(2)
_cell_volume 2346.79(7)
_computing_structure_refinement 'SHELXL-97 (Sheldrick, 1997)'
_diffrn_ambient_temperature 293(2)
_diffrn_measured_fraction_theta_full 0.986
_diffrn_measured_fraction_theta_max 0.986
_diffrn_radiation_monochromator graphite
_diffrn_radiation_source 'fine-focus sealed tube'
_diffrn_radiation_type MoK\a
_diffrn_radiation_wavelength 0.71073
_diffrn_reflns_av_R_equivalents 0.0395
_diffrn_reflns_av_sigmaI/netI 0.0327
_diffrn_reflns_limit_h_max 8
_diffrn_reflns_limit_h_min -11
_diffrn_reflns_limit_k_max 30
_diffrn_reflns_limit_k_min -27
_diffrn_reflns_limit_l_max 13
_diffrn_reflns_limit_l_min -13
_diffrn_reflns_number 16001
_diffrn_reflns_theta_full 27.49
_diffrn_reflns_theta_max 27.49
_diffrn_reflns_theta_min 3.40
_exptl_absorpt_coefficient_mu 1.113
_exptl_absorpt_correction_T_max 0.9597
_exptl_absorpt_correction_T_min 0.7366
_exptl_absorpt_process_details 'semi empirical correction through MULTISCAN procedure (PLATON)'
_exptl_crystal_colour Yellow
_exptl_crystal_density_diffrn 1.435
_exptl_crystal_density_method 'not measured'
_exptl_crystal_F_000 1028
_exptl_crystal_size_max 0.1
_exptl_crystal_size_mid 0.2
_exptl_crystal_size_min 0.1
_refine_diff_density_max 0.536
_refine_diff_density_min -0.583
_refine_diff_density_rms 0.066
_refine_ls_extinction_coef 0.0067(10)
_refine_ls_extinction_expression Fc^*^=kFc[1+0.001xFc^2^\l^3^/sin(2\q)]^-1/4^
_refine_ls_extinction_method SHELXL
_refine_ls_goodness_of_fit_ref 1.014
_refine_ls_hydrogen_treatment mixed
_refine_ls_matrix_type full
_refine_ls_number_parameters 359
_refine_ls_number_reflns 5292
_refine_ls_number_restraints 0
_refine_ls_restrained_S_all 1.014
_refine_ls_R_factor_all 0.0514
_refine_ls_R_factor_gt 0.0349
_refine_ls_shift/su_max 0.035
_refine_ls_shift/su_mean 0.001
_refine_ls_structure_factor_coef Fsqd
_refine_ls_weighting_details 'calc w=1/[\s^2^(Fo^2^)+(0.0591P)^2^+1.1504P] where P=(Fo^2^+2Fc^2^)/3'
_refine_ls_weighting_scheme calc
_refine_ls_wR_factor_gt 0.0900
_refine_ls_wR_factor_ref 0.1022
_reflns_number_gt 4219
_reflns_number_total 5292
_reflns_threshold_expression >2sigma(I)
_cod_data_source_file cm051589%2Bsi20050719_110358.cif
_cod_data_source_block compound6
_cod_depositor_comments
;
The following automatic conversions were performed:

'_chemical_melting_point' value '236-240 oC' was changed to '511(2)'
- it was converted from degrees Celsius(C) to Kelvins(K), the average
value was taken and precision was estimated.

Automatic conversion script
Id: cif_fix_values 2281 2013-09-26 08:29:07Z andrius 
;
_cod_original_sg_symbol_H-M P21/c
_cod_database_code 4002016

loop_
_symmetry_equiv_pos_as_xyz
'x, y, z'
'-x, y+1/2, -z+1/2'
'-x, -y, -z'
'x, -y-1/2, z-1/2'

loop_
_atom_site_label
_atom_site_type_symbol
_atom_site_fract_x
_atom_site_fract_y
_atom_site_fract_z
_atom_site_U_iso_or_equiv
_atom_site_adp_type
_atom_site_occupancy
_atom_site_symmetry_multiplicity
_atom_site_calc_flag
_atom_site_refinement_flags
C10 C 0.5427(4) 0.34772(17) 0.5235(3) 0.0561(8) Uani 1 1 d .
C11 C 0.6468(4) 0.3891(2) 0.5198(4) 0.0733(11) Uani 1 1 d .
H11 H 0.6210 0.4264 0.5350 0.088 Uiso 1 1 calc R
C12 C 0.7894(5) 0.3765(3) 0.4938(5) 0.0839(14) Uani 1 1 d .
C13 C 0.8286(5) 0.3233(3) 0.4772(7) 0.119(2) Uani 1 1 d .
H13 H 0.9260 0.3147 0.4663 0.143 Uiso 1 1 calc R
C14 C 0.7287(8) 0.2812(3) 0.4759(11) 0.209(6) Uani 1 1 d .
H14 H 0.7570 0.2443 0.4603 0.251 Uiso 1 1 calc R
C15 C 0.5819(6) 0.2935(2) 0.4981(9) 0.160(4) Uani 1 1 d .
H15 H 0.5126 0.2649 0.4956 0.191 Uiso 1 1 calc R
C22 C 0.3360(5) 0.6095(2) 1.0745(4) 0.0587(9) Uani 1 1 d .
C23 C 0.1818(6) 0.6235(2) 1.1051(5) 0.0722(11) Uani 1 1 d .
C24 C 0.3728(5) 0.63374(19) 0.8535(4) 0.0677(10) Uiso 1 1 d .
C25 C 0.5284(6) 0.6482(3) 0.8362(6) 0.0873(14) Uiso 1 1 d .
H24A H 0.316(5) 0.6675(19) 0.872(4) 0.081(13) Uiso 1 1 d .
H24B H 0.321(5) 0.6288(15) 0.779(4) 0.070(12) Uiso 1 1 d .
H25A H 0.486(9) 0.682(3) 0.768(7) 0.18(3) Uiso 1 1 d .
H25B H 0.576(5) 0.613(2) 0.814(4) 0.081(13) Uiso 1 1 d .
H25C H 0.575(5) 0.654(2) 0.924(4) 0.091(13) Uiso 1 1 d .
C1 C 0.2719(3) 0.42061(13) 0.8476(3) 0.0430(6) Uani 1 1 d .
C2 C 0.3368(3) 0.45887(13) 0.7625(3) 0.0421(6) Uani 1 1 d .
C3 C 0.3668(3) 0.51393(14) 0.7988(3) 0.0472(7) Uani 1 1 d .
C4 C 0.3374(3) 0.53390(14) 0.9181(3) 0.0478(7) Uani 1 1 d .
C5 C 0.2828(4) 0.49446(15) 1.0050(3) 0.0514(8) Uani 1 1 d .
C6 C 0.2514(4) 0.44124(15) 0.9692(3) 0.0504(7) Uani 1 1 d .
C7 C 0.2241(4) 0.36624(13) 0.8198(3) 0.0465(7) Uani 1 1 d .
C8 C 0.1629(6) 0.28246(17) 0.7061(4) 0.0658(10) Uani 1 1 d .
C9 C 0.1737(4) 0.25692(13) 0.5782(3) 0.0481(7) Uani 1 1 d .
C16 C 0.1886(3) 0.41026(14) 0.4143(3) 0.0438(7) Uani 1 1 d .
C17 C 0.1643(4) 0.46777(16) 0.4204(4) 0.0600(9) Uani 1 1 d .
C18 C 0.0778(5) 0.4946(2) 0.3301(4) 0.0749(12) Uani 1 1 d .
C19 C 0.0152(4) 0.4645(2) 0.2340(4) 0.0676(11) Uani 1 1 d .
C20 C 0.0366(4) 0.4075(2) 0.2267(4) 0.0625(10) Uani 1 1 d .
C21 C 0.1228(4) 0.38022(16) 0.3164(3) 0.0532(8) Uani 1 1 d .
N1 N 0.2284(3) 0.33888(11) 0.7141(2) 0.0480(6) Uani 1 1 d .
N2 N 0.3548(3) 0.58940(12) 0.9492(3) 0.0594(7) Uani 1 1 d .
O1 O 0.3688(3) 0.44280(10) 0.6495(2) 0.0556(6) Uani 1 1 d .
O2 O 0.2428(3) 0.28630(9) 0.4992(2) 0.0545(6) Uani 1 1 d .
O3 O 0.1161(3) 0.21159(10) 0.5566(2) 0.0672(7) Uani 1 1 d .
Sn1 Sn 0.32258(2) 0.369147(9) 0.550440(17) 0.04122(11) Uani 1 1 d .
H3 H 0.405(4) 0.5379(16) 0.738(3) 0.064(10) Uiso 1 1 d .
H5 H 0.262(4) 0.5059(16) 1.087(4) 0.064(11) Uiso 1 1 d .
H6 H 0.207(4) 0.4142(16) 1.028(3) 0.055(10) Uiso 1 1 d .
H7 H 0.187(4) 0.3468(16) 0.892(4) 0.054(9) Uiso 1 1 d .
H8A H 0.211(4) 0.2567(19) 0.763(4) 0.078(13) Uiso 1 1 d .
H8B H 0.067(5) 0.2836(19) 0.731(4) 0.085(15) Uiso 1 1 d .
H12 H 0.865(7) 0.405(3) 0.488(6) 0.14(2) Uiso 1 1 d .
H17 H 0.204(4) 0.4881(17) 0.490(4) 0.068(11) Uiso 1 1 d .
H18 H 0.068(5) 0.531(2) 0.334(4) 0.094(16) Uiso 1 1 d .
H19 H -0.045(6) 0.485(2) 0.171(5) 0.110(17) Uiso 1 1 d .
H20 H -0.010(6) 0.384(2) 0.162(5) 0.090(15) Uiso 1 1 d .
H21 H 0.133(4) 0.3439(17) 0.312(3) 0.057(11) Uiso 1 1 d .
H22A H 0.384(5) 0.6410(17) 1.086(4) 0.059(11) Uiso 1 1 d .
H22B H 0.370(4) 0.5851(16) 1.121(3) 0.044(10) Uiso 1 1 d .
H23A H 0.182(9) 0.638(3) 1.199(7) 0.16(3) Uiso 1 1 d .
H23B H 0.120(5) 0.590(2) 1.096(4) 0.092(15) Uiso 1 1 d .
H23C H 0.142(5) 0.6534(19) 1.049(4) 0.072(12) Uiso 1 1 d .

loop_
_atom_site_aniso_label
_atom_site_aniso_U_11
_atom_site_aniso_U_22
_atom_site_aniso_U_33
_atom_site_aniso_U_23
_atom_site_aniso_U_13
_atom_site_aniso_U_12
C10 0.0461(19) 0.059(2) 0.064(2) 0.0153(17) 0.0102(15) 0.0055(16)
C11 0.056(2) 0.080(3) 0.085(3) -0.022(2) 0.0161(19) -0.009(2)
C12 0.052(2) 0.108(4) 0.092(3) -0.005(3) 0.013(2) -0.005(2)
C13 0.052(3) 0.122(5) 0.185(6) 0.080(5) 0.035(3) 0.023(3)
C14 0.104(5) 0.068(4) 0.464(16) 0.097(6) 0.139(7) 0.046(3)
C15 0.085(4) 0.052(3) 0.349(11) 0.054(5) 0.100(5) 0.020(3)
C22 0.065(2) 0.048(2) 0.063(2) -0.0099(19) 0.0042(18) -0.0018(19)
C23 0.079(3) 0.065(3) 0.073(3) -0.004(2) 0.010(2) 0.007(2)
C1 0.0447(16) 0.0427(16) 0.0414(15) 0.0026(12) 0.0020(12) -0.0001(12)
C2 0.0396(15) 0.0457(16) 0.0412(14) 0.0018(12) 0.0025(11) -0.0036(12)
C3 0.0502(18) 0.0446(17) 0.0469(16) -0.0007(13) 0.0042(13) -0.0083(13)
C4 0.0431(17) 0.0475(18) 0.0528(17) -0.0035(14) 0.0017(13) -0.0010(13)
C5 0.061(2) 0.054(2) 0.0392(16) -0.0022(14) 0.0031(14) 0.0011(16)
C6 0.059(2) 0.0510(19) 0.0411(15) 0.0041(14) 0.0050(14) 0.0009(15)
C7 0.0521(19) 0.0469(18) 0.0407(16) 0.0069(13) 0.0056(13) -0.0029(14)
C8 0.095(3) 0.047(2) 0.057(2) -0.0026(17) 0.019(2) -0.024(2)
C9 0.0508(18) 0.0379(17) 0.0558(18) -0.0010(13) 0.0043(14) 0.0003(13)
C16 0.0415(16) 0.0471(17) 0.0434(14) 0.0030(13) 0.0088(12) 0.0032(12)
C17 0.078(3) 0.046(2) 0.0561(19) 0.0016(16) 0.0029(17) 0.0057(17)
C18 0.093(3) 0.057(3) 0.075(3) 0.011(2) 0.002(2) 0.020(2)
C19 0.055(2) 0.088(3) 0.061(2) 0.019(2) 0.0041(17) 0.015(2)
C20 0.048(2) 0.083(3) 0.057(2) 0.0003(19) 0.0010(16) -0.0019(18)
C21 0.052(2) 0.053(2) 0.0543(19) -0.0012(16) 0.0040(15) -0.0003(16)
N1 0.0596(16) 0.0393(14) 0.0456(14) 0.0021(11) 0.0104(11) -0.0108(12)
N2 0.071(2) 0.0470(16) 0.0609(17) -0.0104(13) 0.0065(14) -0.0072(14)
O1 0.0735(16) 0.0499(13) 0.0444(11) -0.0062(10) 0.0150(10) -0.0173(11)
O2 0.0687(15) 0.0431(13) 0.0526(12) -0.0040(10) 0.0144(11) -0.0059(11)
O3 0.0878(19) 0.0451(14) 0.0697(15) -0.0082(12) 0.0150(13) -0.0182(13)
Sn1 0.04415(16) 0.03881(15) 0.04112(15) 0.00180(8) 0.00707(9) -0.00105(8)

loop_
_atom_type_symbol
_atom_type_description
_atom_type_scat_dispersion_real
_atom_type_scat_dispersion_imag
_atom_type_scat_source
C C 0.0033 0.0016 'International Tables Vol C Tables 4.2.6.8 and 6.1.1.4'
H H 0.0000 0.0000 'International Tables Vol C Tables 4.2.6.8 and 6.1.1.4'
N N 0.0061 0.0033 'International Tables Vol C Tables 4.2.6.8 and 6.1.1.4'
O O 0.0106 0.0060 'International Tables Vol C Tables 4.2.6.8 and 6.1.1.4'
Sn Sn -0.6537 1.4246 'International Tables Vol C Tables 4.2.6.8 and 6.1.1.4'

loop_
_geom_angle_atom_site_label_1
_geom_angle_atom_site_label_2
_geom_angle_atom_site_label_3
_geom_angle
C15 C10 C11 118.5(4)
C15 C10 Sn1 121.0(3)
C11 C10 Sn1 120.3(3)
C10 C11 C12 121.2(5)
C13 C12 C11 119.9(5)
C12 C13 C14 120.8(5)
C13 C14 C15 120.0(6)
C10 C15 C14 119.3(6)
N2 C22 C23 115.0(4)
C25 C24 N2 112.5(4)
C7 C1 C6 117.8(3)
C7 C1 C2 125.6(3)
C6 C1 C2 116.5(3)
O1 C2 C3 118.9(3)
O1 C2 C1 121.4(3)
C3 C2 C1 119.7(3)
C2 C3 C4 122.1(3)
N2 C4 C3 121.6(3)
N2 C4 C5 120.7(3)
C3 C4 C5 117.7(3)
C6 C5 C4 120.1(3)
C5 C6 C1 123.6(3)
N1 C7 C1 128.7(3)
N1 C8 C9 112.1(3)
O3 C9 O2 125.0(3)
O3 C9 C8 119.0(3)
O2 C9 C8 116.0(3)
C17 C16 C21 118.2(3)
C17 C16 Sn1 120.7(3)
C21 C16 Sn1 121.1(2)
C18 C17 C16 120.5(4)
C19 C18 C17 120.5(4)
C18 C19 C20 120.1(4)
C19 C20 C21 119.9(4)
C20 C21 C16 120.8(4)
C7 N1 C8 118.3(3)
C7 N1 Sn1 125.6(2)
C8 N1 Sn1 116.0(2)
C4 N2 C22 121.9(3)
C4 N2 C24 121.7(3)
C22 N2 C24 115.8(3)
C2 O1 Sn1 131.85(19)
C9 O2 Sn1 119.6(2)
O1 Sn1 C16 94.20(11)
O1 Sn1 N1 86.45(9)
C16 Sn1 N1 119.18(11)
O1 Sn1 C10 95.33(13)
C16 Sn1 C10 123.33(12)
N1 Sn1 C10 117.09(12)
O1 Sn1 O2 162.54(8)
C16 Sn1 O2 93.24(11)
N1 Sn1 O2 76.14(9)
C10 Sn1 O2 93.71(13)

loop_
_geom_bond_atom_site_label_1
_geom_bond_atom_site_label_2
_geom_bond_distance
C10 C15 1.364(6)
C10 C11 1.372(6)
C10 Sn1 2.117(3)
C11 C12 1.384(6)
C12 C13 1.323(8)
C13 C14 1.355(9)
C14 C15 1.410(7)
C22 N2 1.449(5)
C22 C23 1.505(6)
C24 C25 1.490(7)
C24 N2 1.485(5)
C1 C7 1.390(4)
C1 C6 1.419(4)
C1 C2 1.436(4)
C2 O1 1.320(4)
C2 C3 1.386(4)
C3 C4 1.406(4)
C4 N2 1.364(4)
C4 C5 1.427(5)
C5 C6 1.346(5)
C7 N1 1.313(4)
C8 N1 1.467(4)
C8 C9 1.513(5)
C9 O3 1.216(4)
C9 O2 1.286(4)
C16 C17 1.382(5)
C16 C21 1.392(5)
C16 Sn1 2.119(3)
C17 C18 1.389(6)
C18 C19 1.366(6)
C19 C20 1.368(6)
C20 C21 1.387(5)
N1 Sn1 2.119(2)
O1 Sn1 2.081(2)
O2 Sn1 2.159(2)

loop_
_geom_torsion_atom_site_label_1
_geom_torsion_atom_site_label_2
_geom_torsion_atom_site_label_3
_geom_torsion_atom_site_label_4
_geom_torsion
C15 C10 C11 C12 -1.5(8)
Sn1 C10 C11 C12 -175.5(4)
C10 C11 C12 C13 -2.9(8)
C11 C12 C13 C14 5.1(11)
C12 C13 C14 C15 -3.0(15)
C11 C10 C15 C14 3.5(11)
Sn1 C10 C15 C14 177.5(7)
C13 C14 C15 C10 -1.4(15)
C7 C1 C2 O1 -6.2(5)
C6 C1 C2 O1 175.8(3)
C7 C1 C2 C3 173.7(3)
C6 C1 C2 C3 -4.3(4)
O1 C2 C3 C4 -179.2(3)
C1 C2 C3 C4 0.9(5)
C2 C3 C4 N2 -173.9(3)
C2 C3 C4 C5 3.6(5)
N2 C4 C5 C6 172.9(3)
C3 C4 C5 C6 -4.7(5)
C4 C5 C6 C1 1.2(5)
C7 C1 C6 C5 -174.8(3)
C2 C1 C6 C5 3.3(5)
C6 C1 C7 N1 178.4(3)
C2 C1 C7 N1 0.4(6)
N1 C8 C9 O3 -175.7(3)
N1 C8 C9 O2 3.2(5)
C21 C16 C17 C18 -0.8(6)
Sn1 C16 C17 C18 179.3(3)
C16 C17 C18 C19 0.1(7)
C17 C18 C19 C20 0.5(7)
C18 C19 C20 C21 -0.5(6)
C19 C20 C21 C16 -0.2(6)
C17 C16 C21 C20 0.8(5)
Sn1 C16 C21 C20 -179.2(3)
C1 C7 N1 C8 -176.6(4)
C1 C7 N1 Sn1 3.3(5)
C9 C8 N1 C7 178.8(3)
C9 C8 N1 Sn1 -1.1(5)
C3 C4 N2 C22 -175.0(3)
C5 C4 N2 C22 7.6(5)
C3 C4 N2 C24 14.0(5)
C5 C4 N2 C24 -163.4(4)
C23 C22 N2 C4 -85.4(5)
C23 C22 N2 C24 86.1(5)
C25 C24 N2 C4 -96.9(5)
C25 C24 N2 C22 91.6(5)
C3 C2 O1 Sn1 -172.0(2)
C1 C2 O1 Sn1 7.9(4)
O3 C9 O2 Sn1 174.9(3)
C8 C9 O2 Sn1 -3.8(4)
C2 O1 Sn1 C16 115.1(3)
C2 O1 Sn1 N1 -3.9(3)
C2 O1 Sn1 C10 -120.8(3)
C2 O1 Sn1 O2 0.1(5)
C17 C16 Sn1 O1 -0.4(3)
C21 C16 Sn1 O1 179.7(3)
C17 C16 Sn1 N1 87.9(3)
C21 C16 Sn1 N1 -92.1(3)
C17 C16 Sn1 C10 -99.6(3)
C21 C16 Sn1 C10 80.5(3)
C17 C16 Sn1 O2 163.8(3)
C21 C16 Sn1 O2 -16.1(3)
C7 N1 Sn1 O1 -1.7(3)
C8 N1 Sn1 O1 178.2(3)
C7 N1 Sn1 C16 -94.5(3)
C8 N1 Sn1 C16 85.4(3)
C7 N1 Sn1 C10 92.5(3)
C8 N1 Sn1 C10 -87.6(3)
C7 N1 Sn1 O2 179.6(3)
C8 N1 Sn1 O2 -0.5(3)
C15 C10 Sn1 O1 158.3(5)
C11 C10 Sn1 O1 -27.8(3)
C15 C10 Sn1 C16 -103.1(5)
C11 C10 Sn1 C16 70.8(4)
C15 C10 Sn1 N1 69.6(5)
C11 C10 Sn1 N1 -116.5(3)
C15 C10 Sn1 O2 -6.7(5)
C11 C10 Sn1 O2 167.1(3)
C9 O2 Sn1 O1 -1.6(5)
C9 O2 Sn1 C16 -116.8(2)
C9 O2 Sn1 N1 2.5(2)
C9 O2 Sn1 C10 119.5(3)
